data_4000928
loop_
_publ_author_name
'Fukuoka, Hiroshi'
'Yamanaka, Shoji'

_publ_section_title
;
 High-Pressure Synthesis, Structure, and Electrical Property of
 Iodine-Filled Skutterudite I0.9Rh4Sb12---First Anion-Filled Skutterudite
;
_journal_issue 1
_journal_name_full 'Chemistry of Materials'
_journal_page_first 47
_journal_paper_doi 10.1021/cm901594q
_journal_volume 22
_journal_year 2010
_chemical_formula_sum 'I0.9 Rh4 Sb12'
_chemical_formula_weight 1986.93
_chemical_name_common 'Iodine-filled skutterudite'
_chemical_name_systematic
; 
 Iodine rhodium antimonide 
;
_space_group_IT_number 204
_symmetry_cell_setting cubic
_symmetry_Int_Tables_number 204
_symmetry_space_group_name_Hall '-I 2 2 3'
_symmetry_space_group_name_H-M 'I m -3'
_audit_creation_method Rietan2000
_cell_angle_alpha 90.00
_cell_angle_beta 90.00
_cell_angle_gamma 90.00
_cell_formula_units_Z 2
_cell_length_a 9.29997(6)
_cell_length_b 9.29997(6)
_cell_length_c 9.29997(6)
_cell_measurement_temperature 296(2)
_cell_volume 804.349(9)
_diffrn_ambient_temperature 296(2)
_diffrn_measurement_device_type 'Vantec-1 PSD'
_diffrn_radiation_monochromator none
_diffrn_radiation_source 'fine-focus sealed tube'
_diffrn_radiation_type 'Cu K\a'
_diffrn_radiation_wavelength 1.54180
_diffrn_source_current 40.00
_diffrn_source_voltage 35.00
_exptl_crystal_density_diffrn 8.207
_exptl_crystal_density_method 'not measured'
_exptl_crystal_F_000 840
_pd_calc_method 'Rietveld Refinement'
_pd_meas_2theta_range_inc 0.007
_pd_meas_2theta_range_max 120.426
_pd_meas_2theta_range_min 18.000
_pd_meas_number_of_points 3823
_pd_proc_ls_prof_wR_expected 0.053
_pd_proc_ls_prof_wR_factor 0.074
_refine_ls_goodness_of_fit_all 1.3955
_refine_ls_matrix_type full
_refine_ls_number_restraints 0
_refine_ls_shift/su_max 0.000
_refine_ls_shift/su_mean 0.000
_refine_ls_weighting_scheme calc
_cod_data_source_file cm901594q_si_001.cif
_cod_data_source_block
;
;
_cod_depositor_comments
;
The following automatic conversions were performed:

'_symmetry_cell_setting' value 'Cubic' changed to 'cubic' according
to /home/saulius/struct/CIF-dictionaries/cif_core.dic dictionary
named 'cif_core.dic' version 2.4.2 from 2011-04-26.

Automatic conversion script
Id: cif_fix_values 1715 2011-07-08 13:25:40Z adriana 
;
_cod_original_cell_volume 804.35(1)
_cod_database_code 4000928

loop_
_symmetry_equiv_pos_as_xyz
'x, y, z'
'x+1/2, y+1/2, z+1/2'
'-x, -y, -z'
'-x+1/2, -y+1/2, -z+1/2'
'-x, -y, z'
'-x+1/2, -y+1/2, z+1/2'
'x, y, -z'
'x+1/2, y+1/2, -z+1/2'
'-x, y, -z'
'-x+1/2, y+1/2, -z+1/2'
'x, -y, z'
'x+1/2, -y+1/2, z+1/2'
'x, -y, -z'
'x+1/2, -y+1/2, -z+1/2'
'-x, y, z'
'-x+1/2, y+1/2, z+1/2'
'z, x, y'
'z+1/2, x+1/2, y+1/2'
'-z, -x, -y'
'-z+1/2, -x+1/2, -y+1/2'
'z, -x, -y'
'z+1/2, -x+1/2, -y+1/2'
'-z, x, y'
'-z+1/2, x+1/2, y+1/2'
'-z, -x, y'
'-z+1/2, -x+1/2, y+1/2'
'z, x, -y'
'z+1/2, x+1/2, -y+1/2'
'-z, x, -y'
'-z+1/2, x+1/2, -y+1/2'
'z, -x, y'
'z+1/2, -x+1/2, y+1/2'
'y, z, x'
'y+1/2, z+1/2, x+1/2'
'-y, -z, -x'
'-y+1/2, -z+1/2, -x+1/2'
'-y, z, -x'
'-y+1/2, z+1/2, -x+1/2'
'y, -z, x'
'y+1/2, -z+1/2, x+1/2'
'y, -z, -x'
'y+1/2, -z+1/2, -x+1/2'
'-y, z, x'
'-y+1/2, z+1/2, x+1/2'
'-y, -z, x'
'-y+1/2, -z+1/2, x+1/2'
'y, z, -x'
'y+1/2, z+1/2, -x+1/2'

loop_
_atom_site_label
_atom_site_type_symbol
_atom_site_symmetry_multiplicity
_atom_site_occupancy
_atom_site_fract_x
_atom_site_fract_y
_atom_site_fract_z
_atom_site_thermal_displace_type
_atom_site_B_iso_or_equiv
I I 2 0.905(6) 0.0000 0.0000 0.0000 Biso 0.46(9)
Rh Rh 8 1.0 0.2500 0.2500 0.2500 Biso 0.50(5)
Sb Sb 24 1.0 0.0000 0.34108(8) 0.15507(9) Biso 0.90(5)

loop_
_atom_type_symbol
_atom_type_description
_atom_type_scat_dispersion_real
_atom_type_scat_dispersion_imag
_atom_type_scat_source
I I -0.326 6.836 'International Tables Vol C Tables 4.2.6.8 and 6.1.1.4'
Rh Rh 0.093 3.605 'International Tables Vol C Tables 4.2.6.8 and 6.1.1.4'
Sb Sb -0.056 5.895 'International Tables Vol C Tables 4.2.6.8 and 6.1.1.4'

loop_
_geom_angle_atom_site_label_1
_geom_angle_atom_site_label_2
_geom_angle_atom_site_label_3
_geom_angle
_geom_angle_site_symmetry_1
_geom_angle_site_symmetry_3
Sb I Sb 180.0 1_555 3_555
Sb I Sb 131.10(2) 1_555 5_555
Sb I Sb 48.90(2) 1_555 7_555
Sb I Sb 67.867(7) 1_555 17_555
Sb I Sb 112.134(7) 1_555 19_555
Sb I Sb 112.134(7) 1_555 21_555
Sb I Sb 67.867(7) 1_555 23_555
Sb I Sb 67.867(7) 1_555 33_555
Sb I Sb 112.134(7) 1_555 35_555
Sb I Sb 67.877(7) 1_555 37_555
Sb I Sb 112.134(7) 1_555 39_555
Sb I Sb 48.90(2) 3_555 5_555
Sb I Sb 131.10(2) 3_555 7_555
Sb I Sb 112.134(7) 3_555 17_555
Sb I Sb 67.867(7) 3_555 19_555
Sb I Sb 67.867(7) 3_555 21_555
Sb I Sb 112.134(7) 3_555 23_555
Sb I Sb 112.134(7) 3_555 33_555
Sb I Sb 67.867(7) 3_555 35_555
Sb I Sb 112.134(7) 3_555 37_555
Sb I Sb 67.867(7) 3_555 39_555
Sb I Sb 180.0 5_555 7_555
Sb I Sb 67.867(7) 5_555 17_555
Sb Rh Sb 180.0 1_555 4_555
Sb Rh Sb 95.52(3) 1_555 17_555
Sb Rh Sb 84.48(3) 1_555 20_555
Sb Rh Sb 95.52(3) 1_555 33_555
Sb Rh Sb 84.48(3) 1_555 36_555
Sb Rh Sb 84.48(3) 4_555 17_555
Rh Sb Rh 124.49(2) 1_555 15_555
Rh Sb Sb 109.64(2) 1_555 7_555
Rh Sb Sb 108.81(2) 1_555 5_565
Rh Sb I 81.12(2) 1_555 1_555
Rh Sb Sb 159.26(4) 1_555 22_455
Rh Sb Sb 93.92(2) 1_555 40_455
Rh Sb Sb 47.76(1) 1_555 20_555
Sb Sb Sb 90.0 7_555 5_565
Sb Sb I 65.55(1) 7_555 1_555
Sb Sb Sb 90.58(2) 7_555 22_455
Sb Sb Sb 155.26(1) 7_555 40_455
Sb Sb I 155.55(1) 5_565 1_555
Sb Sb Sb 65.26(1) 5_565 22_455
Sb Sb Sb 89.42(2) 5_565 40_455
Sb Sb Sb 65.26(1) 5_565 20_555
I Sb Sb 112.65(2) 1_555 22_455
Sb Sb Sb 66.83(4) 22_455 40_455
Sb Sb Sb 130.51(2) 22_455 20_555
Sb Sb Sb 111.50(3) 22_455 36_555
Sb Sb Sb 49.47(2) 40_455 36_555

loop_
_geom_bond_atom_site_label_1
_geom_bond_atom_site_label_2
_geom_bond_distance
_geom_bond_site_symmetry_2
I Sb 3.4844(9) 1_555
I Sb 3.4844(9) 3_555
I Sb 3.4844(9) 5_555
I Sb 3.4844(9) 7_555
I Sb 3.4844(9) 17_555
I Sb 3.4844(9) 19_555
I Sb 3.4844(9) 21_555
I Sb 3.4844(9) 23_555
I Sb 3.4844(9) 33_555
I Sb 3.4844(9) 35_555
I Sb 3.4844(9) 37_555
I Sb 3.4844(9) 39_555
Rh Sb 2.6273(2) 1_555
Rh Sb 2.6273(2) 4_555
Rh Sb 2.6273(2) 17_555
Rh Sb 2.6273(2) 20_555
Rh Sb 2.6273(2) 33_555
Rh Sb 2.6273(2) 36_555
Sb Sb 2.8843(16) 7_555
Sb Sb 2.9560(15) 5_565
Sb Sb 3.5321(10) 22_455
Sb Sb 3.5321(10) 40_455
Sb Sb 3.5321(10) 20_555
Sb Sb 3.5321(10) 36_555
